data_7156994
loop_
_publ_author_name
'Jiang, Shaohua'
'Yang, Zhihai'
'Guo, Ziyin'
'Li, Yibiao'
'Chen, Lu'
'Zhu, Zhongzhi'
'Chen, Xiuwen'

_publ_section_title
;
 Transition metal-free \a-methylation of 1,8-naphthyridine derivatives
 using DMSO as methylation reagent.
;
_journal_issue 31
_journal_name_full 'Organic &amp; biomolecular chemistry'
_journal_page_first 7416
_journal_page_last 7424
_journal_paper_doi 10.1039/c9ob01490j
_journal_volume 17
_journal_year 2019
_chemical_formula_moiety 'C H Cl3, 0.5(C28 H22 N6)'
_chemical_formula_sum 'C15 H12 Cl3 N3'
_chemical_formula_weight 340.63
_space_group_crystal_system orthorhombic
_space_group_IT_number 62
_space_group_name_Hall '-P 2ac 2n'
_space_group_name_H-M_alt 'P n m a'
_symmetry_space_group_name_Hall '-P 2ac 2n'
_symmetry_space_group_name_H-M 'P n m a'
_atom_sites_solution_hydrogens geom
_atom_sites_solution_primary dual
_audit_creation_date 2018-11-28
_audit_creation_method
;
Olex2 1.2-beta
(compiled 2018.05.29 svn.r3508 for OlexSys, GUI svn.r5506)
;
_audit_update_record
;
2019-05-26 deposited with the CCDC.    2019-07-24 downloaded from the CCDC.
;
_cell_angle_alpha 90
_cell_angle_beta 90
_cell_angle_gamma 90
_cell_formula_units_Z 4
_cell_length_a 10.485(4)
_cell_length_b 6.832(3)
_cell_length_c 21.082(8)
_cell_measurement_reflns_used 4318
_cell_measurement_temperature 296(2)
_cell_measurement_theta_max 25.81
_cell_measurement_theta_min 2.17
_cell_volume 1510.2(10)
_computing_cell_refinement 'SAINT v8.34A (Bruker, 2013)'
_computing_data_reduction 'SAINT v8.34A (Bruker, 2013)'
_computing_molecular_graphics 'Olex2 (Dolomanov et al., 2009)'
_computing_publication_material 'Olex2 (Dolomanov et al., 2009)'
_computing_structure_refinement 'ShelXL (Sheldrick, 2015)'
_computing_structure_solution 'ShelXT (Sheldrick, 2015)'
_diffrn_ambient_temperature 296.15
_diffrn_measured_fraction_theta_full 1.000
_diffrn_measured_fraction_theta_max 0.991
_diffrn_measurement_device_type 'Bruker APEX-II CCD'
_diffrn_measurement_method '\f and \w scans'
_diffrn_radiation_type MoK\a
_diffrn_radiation_wavelength 0.71073
_diffrn_reflns_av_R_equivalents 0.0384
_diffrn_reflns_av_unetI/netI 0.0208
_diffrn_reflns_Laue_measured_fraction_full 1.000
_diffrn_reflns_Laue_measured_fraction_max 0.991
_diffrn_reflns_limit_h_max 13
_diffrn_reflns_limit_h_min -13
_diffrn_reflns_limit_k_max 8
_diffrn_reflns_limit_k_min -8
_diffrn_reflns_limit_l_max 27
_diffrn_reflns_limit_l_min -26
_diffrn_reflns_number 16256
_diffrn_reflns_point_group_measured_fraction_full 1.000
_diffrn_reflns_point_group_measured_fraction_max 0.991
_diffrn_reflns_theta_full 25.242
_diffrn_reflns_theta_max 27.499
_diffrn_reflns_theta_min 1.932
_diffrn_standards_number 0
_exptl_absorpt_coefficient_mu 0.602
_exptl_absorpt_correction_T_max 0.7456
_exptl_absorpt_correction_T_min 0.6696
_exptl_absorpt_correction_type multi-scan
_exptl_absorpt_process_details
;
SADABS-2014/5 (Bruker,2014/5) was used for absorption correction.
wR2(int) was 0.1005 before and 0.0372 after correction.
The Ratio of minimum to maximum transmission is 0.8981.
The \l/2 correction factor is 0.00150.
;
_exptl_crystal_colour YELLOW
_exptl_crystal_density_diffrn 1.498
_exptl_crystal_description BLOCK
_exptl_crystal_F_000 696
_exptl_crystal_size_max 0.21
_exptl_crystal_size_mid 0.20
_exptl_crystal_size_min 0.19
_refine_diff_density_max 0.483
_refine_diff_density_min -0.759
_refine_diff_density_rms 0.194
_refine_ls_extinction_method none
_refine_ls_goodness_of_fit_ref 1.063
_refine_ls_hydrogen_treatment constr
_refine_ls_matrix_type full
_refine_ls_number_parameters 125
_refine_ls_number_reflns 1865
_refine_ls_number_restraints 0
_refine_ls_restrained_S_all 1.063
_refine_ls_R_factor_all 0.0787
_refine_ls_R_factor_gt 0.0653
_refine_ls_shift/su_max 0.000
_refine_ls_shift/su_mean 0.000
_refine_ls_structure_factor_coef Fsqd
_refine_ls_weighting_details 'w=1/[\s^2^(Fo^2^)+(0.1111P)^2^+0.7464P] where P=(Fo^2^+2Fc^2^)/3'
_refine_ls_weighting_scheme calc
_refine_ls_wR_factor_gt 0.1794
_refine_ls_wR_factor_ref 0.1961
_reflns_Friedel_coverage 0.000
_reflns_number_gt 1424
_reflns_number_total 1865
_reflns_threshold_expression 'I > 2\s(I)'
_cod_data_source_file c9ob01490j2.cif
_cod_data_source_block 1
_cod_depositor_comments
;
The following automatic conversions were performed:

'_exptl_absorpt_correction_type' value 'MULTI-SCAN' changed to
'multi-scan' according to
/home/data/users/saulius/crontab/automatic-downloads/rss-feeds/RSC/lib/dictionaries/cif_core.dic
dictionary named 'cif_core.dic' version 2.4.2 from 2011-04-26.

Automatic conversion script
Id: cif_fix_values 4973 2017-02-22 13:04:09Z antanas 

 Adding full bibliography for 7156994.cif.
;
_cod_database_code 7156994
_shelx_shelxl_version_number 2016/6
_shelx_space_group_comment
;
The symmetry employed for this shelxl refinement is uniquely defined
by the following loop, which should always be used as a source of
symmetry information in preference to the above space-group names.
They are only intended as comments.
;
_olex2_refinement_description
;
1. Fixed Uiso
 At 1.2 times of:
  All C(H) groups
 At 1.5 times of:
  All C(H,H,H) groups
2. Others
 Fixed Sof: H00A(0.5) H00B(0.5) H00I(0.5)
3.a Ternary CH refined with riding coordinates:
 C00I(H00K)
3.b Aromatic/amide H refined with riding coordinates:
 C006(H006), C00C(H00C), C00D(H00D), C00E(H00E), C00F(H00F), C00G(H00G),
 C00H(H00H), C00J(H00J)
3.c Idealised Me refined as rotating group:
 C00K(H00A,H00B,H00I)
;
_olex2_submission_special_instructions 'No special instructions were received'

loop_
_space_group_symop_operation_xyz
'x, y, z'
'-x+1/2, -y, z+1/2'
'-x, y+1/2, -z'
'x+1/2, -y+1/2, -z+1/2'
'-x, -y, -z'
'x-1/2, y, -z-1/2'
'x, -y-1/2, z'
'-x-1/2, y-1/2, z-1/2'

loop_
_atom_site_label
_atom_site_type_symbol
_atom_site_fract_x
_atom_site_fract_y
_atom_site_fract_z
_atom_site_U_iso_or_equiv
_atom_site_adp_type
_atom_site_occupancy
_atom_site_site_symmetry_order
_atom_site_calc_flag
_atom_site_refinement_flags_posn
_atom_site_refinement_flags_adp
_atom_site_refinement_flags_occupancy
_atom_site_disorder_assembly
_atom_site_disorder_group
Cl01 Cl 0.07061(9) 0.250000 0.50873(5) 0.0762(4) Uani 1 2 d S T P . .
Cl02 Cl 0.06555(9) 0.45992(15) 0.62641(4) 0.0914(4) Uani 1 1 d . . . . .
N003 N 0.4369(2) 0.250000 0.49385(12) 0.0395(6) Uani 1 2 d S T P . .
N004 N 0.4210(2) 0.250000 0.60301(13) 0.0444(6) Uani 1 2 d S T P . .
N005 N 0.5073(3) 0.250000 0.32701(13) 0.0537(7) Uani 1 2 d S T P . .
C006 C 0.2413(3) 0.250000 0.32337(15) 0.0511(8) Uani 1 2 d S T P . .
H006 H 0.152612 0.250000 0.322211 0.061 Uiso 1 2 calc RS T P . .
C007 C 0.4980(3) 0.250000 0.55108(14) 0.0391(6) Uani 1 2 d S T P . .
C008 C 0.5076(3) 0.250000 0.44201(14) 0.0411(7) Uani 1 2 d S T P . .
C009 C 0.4383(3) 0.250000 0.38045(15) 0.0448(7) Uani 1 2 d S T P . .
C00A C 0.4732(3) 0.250000 0.65994(15) 0.0470(7) Uani 1 2 d S T P . .
C00B C 0.6329(3) 0.250000 0.55631(16) 0.0455(7) Uani 1 2 d S T P . .
C00C C 0.3056(3) 0.250000 0.37806(16) 0.0543(8) Uani 1 2 d S T P . .
H00C H 0.260134 0.250000 0.415931 0.065 Uiso 1 2 calc RS T P . .
C00D C 0.6429(3) 0.250000 0.44289(17) 0.0542(8) Uani 1 2 d S T P . .
H00D H 0.689013 0.250000 0.405192 0.065 Uiso 1 2 calc RS T P . .
C00E C 0.7040(3) 0.250000 0.49963(18) 0.0571(9) Uani 1 2 d S T P . .
H00E H 0.792608 0.250000 0.501095 0.068 Uiso 1 2 calc RS T P . .
C00F C 0.6065(4) 0.250000 0.66905(17) 0.0558(9) Uani 1 2 d S T P . .
H00F H 0.640226 0.250000 0.709847 0.067 Uiso 1 2 calc RS T P . .
C00G C 0.6851(3) 0.250000 0.61804(18) 0.0560(9) Uani 1 2 d S T P . .
H00G H 0.773114 0.250000 0.623665 0.067 Uiso 1 2 calc RS T P . .
C00H C 0.4427(4) 0.250000 0.27290(17) 0.0619(10) Uani 1 2 d S T P . .
H00H H 0.487665 0.250000 0.234882 0.074 Uiso 1 2 calc RS T P . .
C00I C 0.1232(3) 0.250000 0.58759(17) 0.0569(9) Uani 1 2 d S T P . .
H00K H 0.216621 0.250002 0.588544 0.068 Uiso 1 2 calc RS T P . .
C00J C 0.3106(4) 0.250000 0.27096(17) 0.0628(10) Uani 1 2 d S T P . .
H00J H 0.269658 0.250000 0.231828 0.075 Uiso 1 2 calc RS T P . .
C00K C 0.3849(4) 0.250000 0.71586(17) 0.0657(10) Uani 1 2 d S T P . .
H00A H 0.426883 0.308825 0.751560 0.099 Uiso 0.5 1 calc GR . . A -1
H00B H 0.361749 0.117782 0.726114 0.099 Uiso 0.5 1 calc GR . . A -1
H00I H 0.309543 0.323393 0.705720 0.099 Uiso 0.5 1 calc GR . . A -1

loop_
_atom_site_aniso_label
_atom_site_aniso_U_11
_atom_site_aniso_U_22
_atom_site_aniso_U_33
_atom_site_aniso_U_23
_atom_site_aniso_U_13
_atom_site_aniso_U_12
Cl01 0.0552(6) 0.1225(11) 0.0508(6) 0.000 -0.0020(4) 0.000
Cl02 0.1132(8) 0.0786(6) 0.0824(6) -0.0187(4) 0.0144(5) -0.0039(5)
N003 0.0356(13) 0.0418(13) 0.0409(13) 0.000 -0.0016(9) 0.000
N004 0.0396(13) 0.0520(15) 0.0416(13) 0.000 -0.0042(10) 0.000
N005 0.0633(18) 0.0548(16) 0.0430(14) 0.000 0.0107(13) 0.000
C006 0.0466(17) 0.067(2) 0.0395(15) 0.000 -0.0079(13) 0.000
C007 0.0375(15) 0.0372(14) 0.0426(15) 0.000 -0.0033(12) 0.000
C008 0.0408(15) 0.0381(14) 0.0444(16) 0.000 0.0028(12) 0.000
C009 0.0511(18) 0.0401(16) 0.0433(16) 0.000 0.0036(13) 0.000
C00A 0.0516(17) 0.0482(17) 0.0412(16) 0.000 -0.0080(13) 0.000
C00B 0.0363(15) 0.0429(16) 0.0573(18) 0.000 -0.0039(13) 0.000
C00C 0.0527(19) 0.069(2) 0.0408(16) 0.000 0.0018(14) 0.000
C00D 0.0417(17) 0.065(2) 0.0555(19) 0.000 0.0093(14) 0.000
C00E 0.0314(16) 0.068(2) 0.071(2) 0.000 0.0030(14) 0.000
C00F 0.058(2) 0.059(2) 0.0505(19) 0.000 -0.0192(16) 0.000
C00G 0.0411(16) 0.060(2) 0.067(2) 0.000 -0.0180(16) 0.000
C00H 0.081(3) 0.063(2) 0.0410(17) 0.000 0.0094(17) 0.000
C00I 0.0439(17) 0.076(2) 0.0507(18) 0.000 0.0008(14) 0.000
C00J 0.084(3) 0.063(2) 0.0419(17) 0.000 -0.0086(17) 0.000
C00K 0.066(2) 0.089(3) 0.0414(18) 0.000 -0.0017(16) 0.000

loop_
_atom_type_symbol
_atom_type_description
_atom_type_scat_dispersion_real
_atom_type_scat_dispersion_imag
_atom_type_scat_source
C C 0.0033 0.0016 'International Tables Vol C Tables 4.2.6.8 and 6.1.1.4'
H H 0.0000 0.0000 'International Tables Vol C Tables 4.2.6.8 and 6.1.1.4'
Cl Cl 0.1484 0.1585 'International Tables Vol C Tables 4.2.6.8 and 6.1.1.4'
N N 0.0061 0.0033 'International Tables Vol C Tables 4.2.6.8 and 6.1.1.4'

loop_
_geom_angle_atom_site_label_1
_geom_angle_atom_site_label_2
_geom_angle_atom_site_label_3
_geom_angle
_geom_angle_site_symmetry_3
C008 N003 C007 117.9(2) .
C00A N004 C007 119.0(3) .
C00H N005 C009 116.5(3) .
C00J C006 C00C 116.3(3) .
N003 C007 C00B 122.4(3) .
N004 C007 N003 115.6(2) .
N004 C007 C00B 122.0(3) .
N003 C008 C009 116.6(3) .
N003 C008 C00D 123.4(3) .
C00D C008 C009 120.0(3) .
N005 C009 C008 118.0(3) .
N005 C009 C00C 120.7(3) .
C00C C009 C008 121.3(3) .
N004 C00A C00F 122.4(3) .
N004 C00A C00K 117.3(3) .
C00F C00A C00K 120.3(3) .
C00E C00B C007 117.5(3) .
C00E C00B C00G 125.2(3) .
C00G C00B C007 117.3(3) .
C006 C00C C009 122.4(3) .
C00E C00D C008 118.9(3) .
C00D C00E C00B 119.9(3) .
C00G C00F C00A 119.7(3) .
C00F C00G C00B 119.7(3) .
N005 C00H C00J 122.4(3) .
Cl01 C00I Cl02 109.49(14) 7_565
Cl01 C00I Cl02 109.49(14) .
Cl02 C00I Cl02 109.3(2) 7_565
C006 C00J C00H 121.7(3) .

loop_
_geom_bond_atom_site_label_1
_geom_bond_atom_site_label_2
_geom_bond_distance
Cl01 C00I 1.752(4)
Cl02 C00I 1.758(2)
N003 C007 1.366(4)
N003 C008 1.320(4)
N004 C007 1.360(4)
N004 C00A 1.319(4)
N005 C009 1.339(4)
N005 C00H 1.327(5)
C006 C00C 1.336(4)
C006 C00J 1.322(5)
C007 C00B 1.419(4)
C008 C009 1.488(4)
C008 C00D 1.419(4)
C009 C00C 1.392(5)
C00A C00F 1.411(5)
C00A C00K 1.499(5)
C00B C00E 1.408(5)
C00B C00G 1.412(5)
C00D C00E 1.357(5)
C00F C00G 1.355(5)
C00H C00J 1.386(6)
